data_2226523
loop_
_publ_author_name
'Zou, Li-Fei'
'Ma, Yu-Qin'
'Yu, Gui-Miao'
'Gan, Feng-Jiao'
'Li, Yun-Hui'

_publ_section_title
;
 Bis{2-[(2-benzoylhydrazin-1-ylidene)methyl]-6-methoxyphenolato}iron(III)
 chloride monohydrate
;
_journal_coeditor_code HY2322
_journal_issue 7
_journal_name_full 'Acta Crystallographica Section E'
_journal_page_first m828
_journal_paper_doi 10.1107/S1600536810023226
_journal_volume 66
_journal_year 2010
_chemical_formula_iupac '[Fe (C15 H13 N2 O3)2] Cl, H2 O'
_chemical_formula_moiety 'C30 H26 Fe N4 O6 +, Cl -, H2 O'
_chemical_formula_sum 'C30 H28 Cl Fe N4 O7'
_chemical_formula_weight 647.86
_chemical_name_systematic
;
Bis{2-[(2-benzoylhydrazin-1-ylidene)methyl]-6-methoxyphenolato}iron(III)
chloride monohydrate
;
_space_group_IT_number 14
_symmetry_cell_setting monoclinic
_symmetry_space_group_name_Hall '-P 2ybc'
_symmetry_space_group_name_H-M 'P 1 21/c 1'
_atom_sites_solution_hydrogens geom
_atom_sites_solution_primary direct
_atom_sites_solution_secondary difmap
_audit_creation_method SHELXL-97
_cell_angle_alpha 90.00
_cell_angle_beta 94.5420(10)
_cell_angle_gamma 90.00
_cell_formula_units_Z 4
_cell_length_a 12.7778(10)
_cell_length_b 22.7113(18)
_cell_length_c 10.0604(7)
_cell_measurement_reflns_used 4767
_cell_measurement_temperature 296(2)
_cell_measurement_theta_max 51.673
_cell_measurement_theta_min 4.805
_cell_volume 2910.4(4)
_computing_cell_refinement 'SAINT-Plus (Bruker, 2007)'
_computing_data_collection 'SMART (Bruker, 2007)'
_computing_data_reduction 'SAINT-Plus (Bruker, 2007)'
_computing_molecular_graphics 'DIAMOND (Brandenburg, 1999)'
_computing_publication_material
;
SHELXL97 and publCIF (Westrip, 2010)
;
_computing_structure_refinement 'SHELXL97 (Sheldrick, 2008)'
_computing_structure_solution 'SHELXS97 (Sheldrick, 2008)'
_diffrn_ambient_temperature 296(2)
_diffrn_measured_fraction_theta_full 0.997
_diffrn_measured_fraction_theta_max 0.997
_diffrn_measurement_device_type 'Bruker SMART APEX CCD'
_diffrn_measurement_method '\f and \w scans'
_diffrn_radiation_monochromator graphite
_diffrn_radiation_source 'fine-focus sealed tube'
_diffrn_radiation_type MoK\a
_diffrn_radiation_wavelength 0.71073
_diffrn_reflns_av_R_equivalents 0.0515
_diffrn_reflns_av_sigmaI/netI 0.0654
_diffrn_reflns_limit_h_max 15
_diffrn_reflns_limit_h_min -15
_diffrn_reflns_limit_k_max 23
_diffrn_reflns_limit_k_min -27
_diffrn_reflns_limit_l_max 10
_diffrn_reflns_limit_l_min -11
_diffrn_reflns_number 14540
_diffrn_reflns_theta_full 25.00
_diffrn_reflns_theta_max 25.00
_diffrn_reflns_theta_min 1.83
_exptl_absorpt_coefficient_mu 0.665
_exptl_absorpt_correction_T_max 0.9069
_exptl_absorpt_correction_T_min 0.8568
_exptl_absorpt_correction_type multi-scan
_exptl_absorpt_process_details '(SADABS; Sheldrick, 1996)'
_exptl_crystal_colour black
_exptl_crystal_density_diffrn 1.479
_exptl_crystal_density_method 'not measured'
_exptl_crystal_description block
_exptl_crystal_F_000 1340
_exptl_crystal_size_max 0.24
_exptl_crystal_size_mid 0.18
_exptl_crystal_size_min 0.15
_refine_diff_density_max 0.950
_refine_diff_density_min -0.475
_refine_ls_extinction_method none
_refine_ls_goodness_of_fit_ref 0.981
_refine_ls_hydrogen_treatment constr
_refine_ls_matrix_type full
_refine_ls_number_parameters 390
_refine_ls_number_reflns 5098
_refine_ls_number_restraints 0
_refine_ls_restrained_S_all 0.981
_refine_ls_R_factor_all 0.0869
_refine_ls_R_factor_gt 0.0509
_refine_ls_shift/su_max 0.000
_refine_ls_shift/su_mean 0.000
_refine_ls_structure_factor_coef Fsqd
_refine_ls_weighting_details 'calc w=1/[\s^2^(Fo^2^)+(0.0933P)^2^+0.1872P] where P=(Fo^2^+2Fc^2^)/3'
_refine_ls_weighting_scheme calc
_refine_ls_wR_factor_gt 0.1312
_refine_ls_wR_factor_ref 0.1529
_reflns_number_gt 3508
_reflns_number_total 5098
_reflns_threshold_expression I>2\s(I)
_cod_data_source_file hy2322.cif
_cod_data_source_block I
_cod_original_sg_symbol_H-M 'P 21/c'
_cod_database_code 2226523
_cod_database_fobs_code 2226523

loop_
_symmetry_equiv_pos_as_xyz
'x, y, z'
'-x, y+1/2, -z+1/2'
'-x, -y, -z'
'x, -y-1/2, z-1/2'

loop_
_atom_site_type_symbol
_atom_site_label
_atom_site_fract_x
_atom_site_fract_y
_atom_site_fract_z
_atom_site_U_iso_or_equiv
_atom_site_adp_type
_atom_site_calc_flag
_atom_site_refinement_flags
_atom_site_occupancy
_atom_site_disorder_assembly
_atom_site_disorder_group
Fe Fe1 0.28270(4) 0.56160(2) 0.90592(5) 0.02612(19) Uani d . 1 . .
Cl Cl1 0.87327(8) 0.66511(5) 0.74420(12) 0.0455(3) Uani d . 1 . .
C C1 0.0861(3) 0.69236(18) 0.5203(4) 0.0376(10) Uani d . 1 . .
H H1A 0.0396 0.7024 0.5832 0.045 Uiso calc R 1 . .
C C2 0.0804(4) 0.7195(2) 0.3979(5) 0.0449(12) Uani d . 1 . .
H H2A 0.0305 0.7487 0.3787 0.054 Uiso calc R 1 . .
C C3 0.1472(4) 0.7040(2) 0.3036(5) 0.0511(13) Uani d . 1 . .
H H3A 0.1416 0.7227 0.2211 0.061 Uiso calc R 1 . .
C C4 0.2219(4) 0.6615(2) 0.3292(4) 0.0433(11) Uani d . 1 . .
H H4A 0.2659 0.6508 0.2640 0.052 Uiso calc R 1 . .
C C5 0.2313(3) 0.63511(19) 0.4515(4) 0.0350(10) Uani d . 1 . .
H H5A 0.2837 0.6073 0.4703 0.042 Uiso calc R 1 . .
C C6 0.1631(3) 0.64933(18) 0.5489(4) 0.0307(9) Uani d . 1 . .
C C7 0.1786(3) 0.61984(17) 0.6799(4) 0.0275(9) Uani d . 1 . .
C C8 0.0525(3) 0.58652(18) 0.9627(4) 0.0310(9) Uani d . 1 . .
H H8A -0.0129 0.6023 0.9359 0.037 Uiso calc R 1 . .
C C9 0.0651(3) 0.55879(18) 1.0885(4) 0.0294(9) Uani d . 1 . .
C C10 0.1608(3) 0.53399(17) 1.1403(4) 0.0290(9) Uani d . 1 . .
C C11 0.1644(3) 0.50693(18) 1.2666(4) 0.0319(10) Uani d . 1 . .
C C12 0.0756(3) 0.5034(2) 1.3356(4) 0.0397(11) Uani d . 1 . .
H H12A 0.0786 0.4844 1.4177 0.048 Uiso calc R 1 . .
C C13 -0.0175(3) 0.5278(2) 1.2842(4) 0.0440(12) Uani d . 1 . .
H H13A -0.0766 0.5256 1.3322 0.053 Uiso calc R 1 . .
C C14 -0.0234(3) 0.5551(2) 1.1631(4) 0.0405(11) Uani d . 1 . .
H H14A -0.0867 0.5716 1.1294 0.049 Uiso calc R 1 . .
C C15 0.2726(4) 0.4590(2) 1.4393(4) 0.0500(13) Uani d . 1 . .
H H15A 0.3446 0.4478 1.4594 0.075 Uiso calc R 1 . .
H H15B 0.2288 0.4246 1.4392 0.075 Uiso calc R 1 . .
H H15C 0.2522 0.4862 1.5056 0.075 Uiso calc R 1 . .
C C16 0.5865(3) 0.71820(18) 1.0512(4) 0.0353(10) Uani d . 1 . .
H H16A 0.6324 0.6914 1.0169 0.042 Uiso calc R 1 . .
C C17 0.6243(4) 0.76907(19) 1.1109(4) 0.0400(11) Uani d . 1 . .
H H17A 0.6961 0.7766 1.1178 0.048 Uiso calc R 1 . .
C C18 0.5563(4) 0.8090(2) 1.1605(4) 0.0435(12) Uani d . 1 . .
H H18A 0.5822 0.8436 1.2003 0.052 Uiso calc R 1 . .
C C19 0.4499(4) 0.7979(2) 1.1514(4) 0.0444(12) Uani d . 1 . .
H H19A 0.4043 0.8250 1.1852 0.053 Uiso calc R 1 . .
C C20 0.4108(3) 0.74682(18) 1.0923(4) 0.0356(10) Uani d . 1 . .
H H20A 0.3389 0.7395 1.0863 0.043 Uiso calc R 1 . .
C C21 0.4784(3) 0.70675(17) 1.0423(4) 0.0294(9) Uani d . 1 . .
C C22 0.4344(3) 0.65140(17) 0.9850(4) 0.0257(9) Uani d . 1 . .
C C23 0.5028(3) 0.52154(17) 0.8316(4) 0.0257(9) Uani d . 1 . .
H H23A 0.5735 0.5297 0.8244 0.031 Uiso calc R 1 . .
C C24 0.4618(3) 0.46776(17) 0.7770(4) 0.0267(9) Uani d . 1 . .
C C25 0.3558(3) 0.45109(17) 0.7842(4) 0.0269(9) Uani d . 1 . .
C C26 0.3226(3) 0.39603(18) 0.7277(4) 0.0303(9) Uani d . 1 . .
C C27 0.3928(3) 0.36044(19) 0.6688(4) 0.0351(10) Uani d . 1 . .
H H27A 0.3703 0.3246 0.6319 0.042 Uiso calc R 1 . .
C C28 0.4968(3) 0.37752(19) 0.6638(4) 0.0366(10) Uani d . 1 . .
H H28A 0.5434 0.3527 0.6246 0.044 Uiso calc R 1 . .
C C29 0.5312(3) 0.42949(18) 0.7147(4) 0.0327(10) Uani d . 1 . .
H H29A 0.6008 0.4404 0.7091 0.039 Uiso calc R 1 . .
C C30 0.1794(4) 0.3313(2) 0.6782(6) 0.0551(14) Uani d . 1 . .
H H30A 0.1063 0.3280 0.6928 0.083 Uiso calc R 1 . .
H H30B 0.2167 0.2981 0.7175 0.083 Uiso calc R 1 . .
H H30C 0.1874 0.3321 0.5842 0.083 Uiso calc R 1 . .
N N1 0.1015(3) 0.61943(14) 0.7608(3) 0.0307(8) Uani d . 1 . .
H H1B 0.0412 0.6352 0.7399 0.037 Uiso calc R 1 . .
N N2 0.1262(2) 0.59143(14) 0.8822(3) 0.0260(7) Uani d . 1 . .
N N3 0.4973(2) 0.61077(13) 0.9384(3) 0.0277(8) Uani d . 1 . .
H H3B 0.5640 0.6158 0.9378 0.033 Uiso calc R 1 . .
N N4 0.4475(2) 0.55953(13) 0.8906(3) 0.0231(7) Uani d . 1 . .
O O1 0.2638(2) 0.59602(12) 0.7150(3) 0.0307(6) Uani d . 1 . .
O O1W 0.7122(2) 0.60423(13) 0.9294(3) 0.0421(8) Uani d . 1 . .
H H1WA 0.7368 0.5719 0.9611 0.050 Uiso d R 1 . .
H H1WB 0.7434 0.6240 0.8725 0.050 Uiso d R 1 . .
O O2 0.2468(2) 0.53545(13) 1.0763(3) 0.0346(7) Uani d . 1 . .
O O3 0.2611(2) 0.48627(13) 1.3112(3) 0.0396(7) Uani d . 1 . .
O O4 0.3375(2) 0.64162(12) 0.9791(3) 0.0318(7) Uani d . 1 . .
O O5 0.2873(2) 0.48311(12) 0.8409(3) 0.0323(7) Uani d . 1 . .
O O6 0.2204(2) 0.38391(13) 0.7375(3) 0.0423(8) Uani d . 1 . .

loop_
_atom_site_aniso_label
_atom_site_aniso_U_11
_atom_site_aniso_U_22
_atom_site_aniso_U_33
_atom_site_aniso_U_12
_atom_site_aniso_U_13
_atom_site_aniso_U_23
Fe1 0.0196(3) 0.0345(3) 0.0245(3) 0.0041(2) 0.0039(2) 0.0024(3)
Cl1 0.0289(6) 0.0524(7) 0.0550(8) 0.0074(5) 0.0009(5) 0.0078(6)
C1 0.036(3) 0.040(3) 0.036(3) 0.001(2) -0.0045(19) 0.007(2)
C2 0.045(3) 0.045(3) 0.043(3) 0.001(2) -0.008(2) 0.013(2)
C3 0.055(3) 0.062(3) 0.034(3) -0.011(3) -0.010(2) 0.024(2)
C4 0.046(3) 0.055(3) 0.029(3) -0.001(2) 0.001(2) 0.008(2)
C5 0.036(2) 0.042(3) 0.027(2) 0.001(2) 0.0000(19) 0.002(2)
C6 0.029(2) 0.036(2) 0.027(2) -0.0047(18) -0.0044(18) 0.0020(18)
C7 0.028(2) 0.028(2) 0.026(2) -0.0035(17) 0.0018(17) -0.0018(17)
C8 0.026(2) 0.041(2) 0.026(2) 0.0031(18) 0.0046(18) 0.0017(19)
C9 0.024(2) 0.038(2) 0.026(2) 0.0022(18) 0.0032(17) -0.0015(19)
C10 0.028(2) 0.032(2) 0.028(2) 0.0005(17) 0.0064(17) -0.0040(18)
C11 0.036(2) 0.035(2) 0.025(2) -0.0016(19) 0.0011(18) -0.0016(19)
C12 0.037(3) 0.056(3) 0.026(2) -0.003(2) 0.0081(19) 0.001(2)
C13 0.034(3) 0.068(3) 0.032(3) -0.002(2) 0.013(2) 0.005(2)
C14 0.030(2) 0.058(3) 0.034(3) 0.006(2) 0.0046(19) 0.007(2)
C15 0.056(3) 0.068(3) 0.026(2) 0.006(3) 0.003(2) 0.017(2)
C16 0.033(2) 0.036(2) 0.037(3) 0.0015(19) 0.0023(19) -0.001(2)
C17 0.043(3) 0.039(3) 0.036(3) -0.005(2) -0.005(2) 0.002(2)
C18 0.062(3) 0.039(3) 0.028(2) -0.006(2) -0.003(2) -0.009(2)
C19 0.052(3) 0.041(3) 0.040(3) 0.010(2) 0.003(2) -0.009(2)
C20 0.040(3) 0.038(2) 0.029(2) 0.006(2) 0.0011(19) -0.0023(19)
C21 0.032(2) 0.033(2) 0.022(2) -0.0003(18) -0.0045(17) 0.0024(18)
C22 0.023(2) 0.033(2) 0.021(2) 0.0052(17) -0.0003(16) 0.0050(17)
C23 0.020(2) 0.037(2) 0.020(2) 0.0047(17) 0.0027(16) 0.0028(17)
C24 0.022(2) 0.037(2) 0.020(2) 0.0021(17) -0.0017(16) 0.0021(18)
C25 0.028(2) 0.033(2) 0.019(2) 0.0039(17) 0.0007(17) 0.0034(17)
C26 0.027(2) 0.037(2) 0.027(2) -0.0001(18) -0.0022(17) 0.0054(18)
C27 0.043(3) 0.035(2) 0.027(2) 0.002(2) -0.0001(19) -0.0036(19)
C28 0.033(2) 0.043(3) 0.034(2) 0.008(2) 0.0037(19) -0.010(2)
C29 0.025(2) 0.041(3) 0.032(2) 0.0027(18) 0.0034(18) -0.0056(19)
C30 0.041(3) 0.047(3) 0.077(4) -0.013(2) -0.001(3) -0.012(3)
N1 0.0245(18) 0.040(2) 0.0274(19) 0.0083(15) 0.0023(14) 0.0098(15)
N2 0.0231(17) 0.0344(19) 0.0201(17) 0.0038(14) -0.0001(14) 0.0063(14)
N3 0.0231(17) 0.0315(18) 0.0281(19) -0.0025(14) 0.0002(14) -0.0003(15)
N4 0.0208(16) 0.0286(17) 0.0197(16) 0.0011(14) -0.0008(13) -0.0002(14)
O1 0.0250(15) 0.0424(17) 0.0251(15) 0.0053(13) 0.0053(12) 0.0069(13)
O1W 0.0332(17) 0.0456(19) 0.0476(19) 0.0050(14) 0.0044(14) 0.0046(15)
O2 0.0249(15) 0.0553(19) 0.0242(15) 0.0088(13) 0.0043(12) 0.0116(13)
O3 0.0346(17) 0.059(2) 0.0248(16) 0.0076(15) 0.0022(13) 0.0145(14)
O4 0.0279(16) 0.0359(16) 0.0318(16) 0.0046(12) 0.0033(12) -0.0048(13)
O5 0.0235(15) 0.0342(16) 0.0399(17) 0.0001(12) 0.0073(12) -0.0046(13)
O6 0.0303(17) 0.0440(18) 0.053(2) -0.0081(14) 0.0050(14) -0.0108(15)

loop_
_atom_type_symbol
_atom_type_description
_atom_type_scat_dispersion_real
_atom_type_scat_dispersion_imag
_atom_type_scat_source
C C 0.0033 0.0016 'International Tables Vol C Tables 4.2.6.8 and 6.1.1.4'
H H 0.0000 0.0000 'International Tables Vol C Tables 4.2.6.8 and 6.1.1.4'
N N 0.0061 0.0033 'International Tables Vol C Tables 4.2.6.8 and 6.1.1.4'
O O 0.0106 0.0060 'International Tables Vol C Tables 4.2.6.8 and 6.1.1.4'
Cl Cl 0.1484 0.1585 'International Tables Vol C Tables 4.2.6.8 and 6.1.1.4'
Fe Fe 0.3463 0.8444 'International Tables Vol C Tables 4.2.6.8 and 6.1.1.4'

loop_
_geom_angle_atom_site_label_1
_geom_angle_atom_site_label_2
_geom_angle_atom_site_label_3
_geom_angle_site_symmetry_1
_geom_angle_site_symmetry_3
_geom_angle
_geom_angle_publ_flag
O5 Fe1 O2 . . 91.94(12) ?
O5 Fe1 O4 . . 158.43(11) ?
O2 Fe1 O4 . . 93.00(12) ?
O5 Fe1 O1 . . 92.26(11) ?
O2 Fe1 O1 . . 159.12(11) ?
O4 Fe1 O1 . . 90.57(11) ?
O5 Fe1 N2 . . 108.53(12) ?
O2 Fe1 N2 . . 84.74(11) ?
O4 Fe1 N2 . . 92.83(11) ?
O1 Fe1 N2 . . 74.54(11) ?
O5 Fe1 N4 . . 84.04(11) ?
O2 Fe1 N4 . . 111.65(11) ?
O4 Fe1 N4 . . 74.63(11) ?
O1 Fe1 N4 . . 89.13(11) ?
N2 Fe1 N4 . . 159.46(12) ?
C2 C1 C6 . . 118.9(4) ?
C2 C1 H1A . . 120.5 ?
C6 C1 H1A . . 120.5 ?
C3 C2 C1 . . 120.9(4) ?
C3 C2 H2A . . 119.6 ?
C1 C2 H2A . . 119.6 ?
C4 C3 C2 . . 121.0(4) ?
C4 C3 H3A . . 119.5 ?
C2 C3 H3A . . 119.5 ?
C5 C4 C3 . . 119.3(4) ?
C5 C4 H4A . . 120.3 ?
C3 C4 H4A . . 120.3 ?
C4 C5 C6 . . 120.9(4) ?
C4 C5 H5A . . 119.5 ?
C6 C5 H5A . . 119.5 ?
C5 C6 C1 . . 118.9(4) ?
C5 C6 C7 . . 118.2(4) ?
C1 C6 C7 . . 122.8(4) ?
O1 C7 N1 . . 120.0(4) ?
O1 C7 C6 . . 120.3(3) ?
N1 C7 C6 . . 119.8(4) ?
N2 C8 C9 . . 124.2(4) ?
N2 C8 H8A . . 117.9 ?
C9 C8 H8A . . 117.9 ?
C10 C9 C14 . . 119.3(4) ?
C10 C9 C8 . . 123.0(3) ?
C14 C9 C8 . . 117.7(4) ?
O2 C10 C9 . . 122.9(3) ?
O2 C10 C11 . . 118.8(4) ?
C9 C10 C11 . . 118.3(3) ?
O3 C11 C12 . . 125.1(4) ?
O3 C11 C10 . . 114.3(3) ?
C12 C11 C10 . . 120.6(4) ?
C13 C12 C11 . . 120.6(4) ?
C13 C12 H12A . . 119.7 ?
C11 C12 H12A . . 119.7 ?
C14 C13 C12 . . 120.3(4) ?
C14 C13 H13A . . 119.8 ?
C12 C13 H13A . . 119.8 ?
C13 C14 C9 . . 120.8(4) ?
C13 C14 H14A . . 119.6 ?
C9 C14 H14A . . 119.6 ?
O3 C15 H15A . . 109.5 ?
O3 C15 H15B . . 109.5 ?
H15A C15 H15B . . 109.5 ?
O3 C15 H15C . . 109.5 ?
H15A C15 H15C . . 109.5 ?
H15B C15 H15C . . 109.5 ?
C17 C16 C21 . . 119.7(4) ?
C17 C16 H16A . . 120.1 ?
C21 C16 H16A . . 120.1 ?
C16 C17 C18 . . 120.2(4) ?
C16 C17 H17A . . 119.9 ?
C18 C17 H17A . . 119.9 ?
C17 C18 C19 . . 120.2(4) ?
C17 C18 H18A . . 119.9 ?
C19 C18 H18A . . 119.9 ?
C18 C19 C20 . . 120.3(4) ?
C18 C19 H19A . . 119.9 ?
C20 C19 H19A . . 119.9 ?
C21 C20 C19 . . 119.8(4) ?
C21 C20 H20A . . 120.1 ?
C19 C20 H20A . . 120.1 ?
C20 C21 C16 . . 119.9(4) ?
C20 C21 C22 . . 118.4(4) ?
C16 C21 C22 . . 121.7(4) ?
O4 C22 N3 . . 118.8(4) ?
O4 C22 C21 . . 120.9(3) ?
N3 C22 C21 . . 120.3(3) ?
N4 C23 C24 . . 123.6(3) ?
N4 C23 H23A . . 118.2 ?
C24 C23 H23A . . 118.2 ?
C25 C24 C29 . . 119.5(4) ?
C25 C24 C23 . . 122.4(3) ?
C29 C24 C23 . . 118.1(3) ?
O5 C25 C24 . . 123.5(4) ?
O5 C25 C26 . . 118.4(3) ?
C24 C25 C26 . . 118.1(3) ?
O6 C26 C27 . . 125.5(4) ?
O6 C26 C25 . . 114.2(3) ?
C27 C26 C25 . . 120.3(4) ?
C26 C27 C28 . . 120.6(4) ?
C26 C27 H27A . . 119.7 ?
C28 C27 H27A . . 119.7 ?
C29 C28 C27 . . 121.0(4) ?
C29 C28 H28A . . 119.5 ?
C27 C28 H28A . . 119.5 ?
C28 C29 C24 . . 120.5(4) ?
C28 C29 H29A . . 119.8 ?
C24 C29 H29A . . 119.8 ?
O6 C30 H30A . . 109.5 ?
O6 C30 H30B . . 109.5 ?
H30A C30 H30B . . 109.5 ?
O6 C30 H30C . . 109.5 ?
H30A C30 H30C . . 109.5 ?
H30B C30 H30C . . 109.5 ?
C7 N1 N2 . . 114.4(3) ?
C7 N1 H1B . . 122.8 ?
N2 N1 H1B . . 122.8 ?
C8 N2 N1 . . 117.5(3) ?
C8 N2 Fe1 . . 129.2(3) ?
N1 N2 Fe1 . . 113.2(2) ?
C22 N3 N4 . . 115.3(3) ?
C22 N3 H3B . . 122.4 ?
N4 N3 H3B . . 122.4 ?
C23 N4 N3 . . 117.7(3) ?
C23 N4 Fe1 . . 129.1(3) ?
N3 N4 Fe1 . . 112.6(2) ?
C7 O1 Fe1 . . 117.7(2) ?
H1WA O1W H1WB . . 121.9 ?
C10 O2 Fe1 . . 135.8(3) ?
C11 O3 C15 . . 118.2(3) ?
C22 O4 Fe1 . . 118.6(2) ?
C25 O5 Fe1 . . 135.6(2) ?
C26 O6 C30 . . 118.0(3) ?

loop_
_geom_bond_atom_site_label_1
_geom_bond_atom_site_label_2
_geom_bond_site_symmetry_2
_geom_bond_distance
_geom_bond_publ_flag
Fe1 O1 . 2.070(3) y
Fe1 O2 . 1.904(3) y
Fe1 O4 . 2.062(3) y
Fe1 O5 . 1.901(3) y
Fe1 N2 . 2.106(3) y
Fe1 N4 . 2.124(3) y
C1 C2 . 1.373(6) ?
C1 C6 . 1.401(6) ?
C1 H1A . 0.9300 ?
C2 C3 . 1.372(7) ?
C2 H2A . 0.9300 ?
C3 C4 . 1.367(6) ?
C3 H3A . 0.9300 ?
C4 C5 . 1.365(6) ?
C4 H4A . 0.9300 ?
C5 C6 . 1.399(6) ?
C5 H5A . 0.9300 ?
C6 C7 . 1.478(5) ?
C7 O1 . 1.241(5) ?
C7 N1 . 1.328(5) ?
C8 N2 . 1.294(4) ?
C8 C9 . 1.411(5) ?
C8 H8A . 0.9300 ?
C9 C10 . 1.408(5) ?
C9 C14 . 1.409(5) ?
C10 O2 . 1.317(4) ?
C10 C11 . 1.409(5) ?
C11 O3 . 1.364(5) ?
C11 C12 . 1.379(5) ?
C12 C13 . 1.375(6) ?
C12 H12A . 0.9300 ?
C13 C14 . 1.364(6) ?
C13 H13A . 0.9300 ?
C14 H14A . 0.9300 ?
C15 O3 . 1.428(5) ?
C15 H15A . 0.9600 ?
C15 H15B . 0.9600 ?
C15 H15C . 0.9600 ?
C16 C17 . 1.372(6) ?
C16 C21 . 1.402(6) ?
C16 H16A . 0.9300 ?
C17 C18 . 1.377(6) ?
C17 H17A . 0.9300 ?
C18 C19 . 1.379(7) ?
C18 H18A . 0.9300 ?
C19 C20 . 1.379(6) ?
C19 H19A . 0.9300 ?
C20 C21 . 1.377(5) ?
C20 H20A . 0.9300 ?
C21 C22 . 1.476(5) ?
C22 O4 . 1.254(4) ?
C22 N3 . 1.334(5) ?
C23 N4 . 1.289(5) ?
C23 C24 . 1.422(5) ?
C23 H23A . 0.9300 ?
C24 C25 . 1.413(5) ?
C24 C29 . 1.422(5) ?
C25 O5 . 1.303(4) ?
C25 C26 . 1.425(5) ?
C26 O6 . 1.346(5) ?
C26 C27 . 1.375(6) ?
C27 C28 . 1.389(6) ?
C27 H27A . 0.9300 ?
C28 C29 . 1.347(6) ?
C28 H28A . 0.9300 ?
C29 H29A . 0.9300 ?
C30 O6 . 1.417(5) ?
C30 H30A . 0.9600 ?
C30 H30B . 0.9600 ?
C30 H30C . 0.9600 ?
N1 N2 . 1.391(4) ?
N1 H1B . 0.8600 ?
N3 N4 . 1.394(4) ?
N3 H3B . 0.8600 ?
O1W H1WA . 0.8500 ?
O1W H1WB . 0.8502 ?

loop_
_geom_hbond_atom_site_label_D
_geom_hbond_atom_site_label_H
_geom_hbond_atom_site_label_A
_geom_hbond_site_symmetry_A
_geom_hbond_distance_DH
_geom_hbond_distance_HA
_geom_hbond_distance_DA
_geom_hbond_angle_DHA
_geom_hbond_publ_flag
N1 H1B Cl1 1_455 0.86 2.25 3.087(3) 163 y
N3 H3B O1W . 0.86 1.92 2.759(4) 164 y
O1W H1WA O5 3_667 0.85 2.39 3.045(4) 134 y
O1W H1WB Cl1 . 0.85 2.37 3.198(3) 163 y
